data_7127707
loop_
_publ_author_name
'Sumida, Akifumi'
'Kobayashi, Ryosuke'
'Yumura, Takashi'
'Imoto, Hiroaki'
'Naka, Kensuke'

_publ_section_title
;
 Dibenzoarsacrowns: an experimental and computational study on the
 coordination behaviors.
;
_journal_issue 16
_journal_name_full 'Chemical communications (Cambridge, England)'
_journal_page_first 2013
_journal_page_last 2016
_journal_paper_doi 10.1039/d0cc07191a
_journal_volume 57
_journal_year 2021
_chemical_formula_moiety 'C22 H21 As O3'
_chemical_formula_sum 'C22 H21 As O3'
_chemical_formula_weight 408.33
_space_group_crystal_system orthorhombic
_space_group_IT_number 61
_space_group_name_Hall '-P 2ac 2ab'
_space_group_name_H-M_alt 'P b c a'
_atom_sites_solution_hydrogens geom
_atom_sites_solution_primary direct
_atom_sites_solution_secondary difmap
_audit_update_record
;
2020-09-29 deposited with the CCDC.	2020-12-26 downloaded from the CCDC.
;
_cell_angle_alpha 90.0000
_cell_angle_beta 90.0000
_cell_angle_gamma 90.0000
_cell_formula_units_Z 8
_cell_length_a 8.416(5)
_cell_length_b 16.272(9)
_cell_length_c 27.383(15)
_cell_measurement_reflns_used 7130
_cell_measurement_temperature 93
_cell_measurement_theta_max 27.49
_cell_measurement_theta_min 8.38
_cell_volume 3750(4)
_computing_cell_refinement DTREK
_computing_data_collection DTREK
_computing_data_reduction DTREK
_computing_molecular_graphics 'CrystalStructure 4.1'
_computing_publication_material 'CrystalStructure 4.1 (Rigaku, 2014)'
_computing_structure_refinement 'SHELXL2013 (Sheldrick, 2008)'
_computing_structure_solution 'SIR2011 (Burla, et al., 2012)'
_diffrn_ambient_temperature 93
_diffrn_detector_area_resol_mean 13.653
_diffrn_measured_fraction_theta_full 0.960
_diffrn_measured_fraction_theta_max 0.968
_diffrn_measurement_device_type 'Rigaku XtaLAB mini'
_diffrn_measurement_method \w
_diffrn_radiation_type 'Mo K\a'
_diffrn_radiation_wavelength 0.71075
_diffrn_reflns_av_R_equivalents 0.0933
_diffrn_reflns_Laue_measured_fraction_full 0.960
_diffrn_reflns_Laue_measured_fraction_max 0.968
_diffrn_reflns_limit_h_max 10
_diffrn_reflns_limit_h_min -10
_diffrn_reflns_limit_k_max 21
_diffrn_reflns_limit_k_min -21
_diffrn_reflns_limit_l_max 35
_diffrn_reflns_limit_l_min -35
_diffrn_reflns_number 31888
_diffrn_reflns_point_group_measured_fraction_full 0.960
_diffrn_reflns_point_group_measured_fraction_max 0.968
_diffrn_reflns_theta_full 25.242
_diffrn_reflns_theta_max 27.523
_diffrn_reflns_theta_min 8.382
_diffrn_standards_number 0
_exptl_absorpt_coefficient_mu 1.832
_exptl_absorpt_correction_T_max 0.803
_exptl_absorpt_correction_T_min 0.691
_exptl_absorpt_correction_type multi-scan
_exptl_absorpt_process_details 'REQAB (Rigaku, 1998)'
_exptl_crystal_colour colorless
_exptl_crystal_density_diffrn 1.446
_exptl_crystal_density_method 'not measured'
_exptl_crystal_description prism
_exptl_crystal_F_000 1680.00
_exptl_crystal_size_max 0.230
_exptl_crystal_size_mid 0.170
_exptl_crystal_size_min 0.120
_refine_diff_density_max 0.77
_refine_diff_density_min -0.59
_refine_ls_extinction_method none
_refine_ls_goodness_of_fit_ref 1.117
_refine_ls_hydrogen_treatment constr
_refine_ls_number_parameters 235
_refine_ls_number_reflns 4174
_refine_ls_number_restraints 0
_refine_ls_R_factor_all 0.0706
_refine_ls_R_factor_gt 0.0505
_refine_ls_shift/su_max 0.001
_refine_ls_structure_factor_coef Fsqd
_refine_ls_weighting_details 'w = 1/[\s^2^(Fo^2^)+(0.0273P)^2^+5.0053P] where P=(Fo^2^+2Fc^2^)/3'
_refine_ls_weighting_scheme calc
_refine_ls_wR_factor_gt 0.0976
_refine_ls_wR_factor_ref 0.1068
_reflns_number_gt 3272
_reflns_number_total 4174
_reflns_threshold_expression F^2^>2.0\s(F^2^)
_cod_data_source_file d0cc07191a2.cif
_cod_data_source_block 1
_cod_depositor_comments 'Adding full bibliography for 7127700--7127710.cif.'
_cod_database_code 7127707
_shelxl_res_file
;

    shelxl.res created by SHELXL-2014/7

TITL 12-arsacrown-4
CELL  0.71075 8.41630 16.27210 27.38250 90.00000 90.00000 90.00000
ZERR  8 0.00465 0.00905 0.01493 0.00000 0.00000 0.00000
LATT 1
SYMM .50-X, .50+Y,    +Z
SYMM    +X, .50-Y, .50+Z
SYMM .50-X,    -Y, .50+Z
SFAC C H AS O
UNIT 176 168 8 24
L.S. 5
FMAP 2
PLAN -25
WPDB -2
HTAB
BOND $H
CONF
LIST 4
TEMP -180
ACTA
SIZE 0.230 0.170 0.120
WGHT    0.027300    5.005300
FVAR       1.20668
AS1   3    0.319774    0.283048    0.101836    11.00000    0.02054    0.02017 =
         0.01944   -0.00004    0.00121   -0.00098
O1    4    0.062451    0.182221    0.074604    11.00000    0.03034    0.02555 =
         0.02197   -0.00546    0.00028   -0.00896
O2    4    0.215034    0.093917    0.001236    11.00000    0.03376    0.02416 =
         0.02721    0.00352    0.00365    0.00073
O3    4    0.510348    0.182057    0.029712    11.00000    0.04185    0.01937 =
         0.02410   -0.00278    0.01062   -0.00475
C1    1    0.139232    0.254735    0.143705    11.00000    0.01818    0.02318 =
         0.02236    0.00197    0.00000    0.00095
C2    1    0.113196    0.278966    0.191779    11.00000    0.01964    0.02620 =
         0.02247   -0.00280   -0.00143    0.00155
AFIX  43
H2    2    0.184282    0.314774    0.206723    11.00000   -1.20000
AFIX   0
C3    1   -0.016712    0.250620    0.217651    11.00000    0.02025    0.03096 =
         0.02100   -0.00100    0.00085    0.00243
AFIX  43
H3    2   -0.033174    0.267868    0.249633    11.00000   -1.20000
AFIX   0
C4    1   -0.122256    0.196602    0.195992    11.00000    0.01899    0.02730 =
         0.02607    0.00411    0.00343    0.00105
AFIX  43
H4    2   -0.208415    0.176907    0.213748    11.00000   -1.20000
AFIX   0
C5    1   -0.100633    0.171428    0.147801    11.00000    0.01816    0.02134 =
         0.03203   -0.00227   -0.00316   -0.00214
AFIX  43
H5    2   -0.172204    0.135559    0.133129    11.00000   -1.20000
AFIX   0
C6    1    0.029154    0.200737    0.122185    11.00000    0.02186    0.02294 =
         0.01543    0.00203   -0.00125    0.00357
C7    1   -0.014797    0.114507    0.051510    11.00000    0.02989    0.02285 =
         0.03048   -0.00480   -0.00386   -0.00513
AFIX  23
H7A   2   -0.128990    0.122560    0.051253    11.00000   -1.20000
H7B   2    0.008671    0.063759    0.068638    11.00000   -1.20000
AFIX   0
C8    1    0.048614    0.111382    0.000342    11.00000    0.03737    0.02412 =
         0.02386   -0.00534   -0.00984   -0.00017
AFIX  23
H8A   2   -0.006572    0.069109   -0.017991    11.00000   -1.20000
H8B   2    0.030400    0.163686   -0.015703    11.00000   -1.20000
AFIX   0
C9    1    0.306387    0.146848   -0.028995    11.00000    0.04949    0.02369 =
         0.01898    0.00228    0.00356   -0.00005
AFIX  23
H9A   2    0.270645    0.203102   -0.024912    11.00000   -1.20000
H9B   2    0.292038    0.131674   -0.062968    11.00000   -1.20000
AFIX   0
C10   1    0.478104    0.140490   -0.015662    11.00000    0.04117    0.02936 =
         0.02138   -0.00334    0.00761   -0.00217
AFIX  23
H10A  2    0.507304    0.083042   -0.012685    11.00000   -1.20000
H10B  2    0.542185    0.164560   -0.041398    11.00000   -1.20000
AFIX   0
C11   1    0.501491    0.138088    0.072774    11.00000    0.02095    0.02141 =
         0.02251   -0.00283    0.00277   -0.00544
C12   1    0.568991    0.060892    0.078216    11.00000    0.02046    0.02351 =
         0.03148   -0.00674    0.00105   -0.00210
AFIX  43
H12   2    0.615329    0.034859    0.051546    11.00000   -1.20000
AFIX   0
C13   1    0.567404    0.022704    0.123206    11.00000    0.02272    0.02265 =
         0.03648   -0.00178   -0.00504    0.00060
AFIX  43
H13   2    0.611138   -0.029481    0.126541    11.00000   -1.20000
AFIX   0
C14   1    0.501536    0.061197    0.163322    11.00000    0.02726    0.02827 =
         0.02805    0.00146   -0.00487   -0.00179
AFIX  43
H14   2    0.502742    0.035626    0.193694    11.00000   -1.20000
AFIX   0
C15   1    0.433114    0.138815    0.157917    11.00000    0.01953    0.02483 =
         0.02395   -0.00233   -0.00097   -0.00328
AFIX  43
H15   2    0.387602    0.164496    0.184841    11.00000   -1.20000
AFIX   0
C16   1    0.431968    0.178587    0.112577    11.00000    0.01802    0.01835 =
         0.02422   -0.00118   -0.00048   -0.00451
C17   1    0.433215    0.355560    0.147037    11.00000    0.02349    0.02059 =
         0.02169   -0.00025    0.00451   -0.00279
C18   1    0.585596    0.339503    0.164234    11.00000    0.02148    0.02012 =
         0.02856    0.00419    0.00288    0.00008
AFIX  43
H18   2    0.635514    0.290268    0.156354    11.00000   -1.20000
AFIX   0
C19   1    0.663279    0.397002    0.193186    11.00000    0.02358    0.02808 =
         0.02932    0.00466   -0.00188   -0.00648
AFIX  43
H19   2    0.764937    0.385813    0.204718    11.00000   -1.20000
AFIX   0
C20   1    0.591232    0.470457    0.204991    11.00000    0.03216    0.02596 =
         0.03061   -0.00341    0.00361   -0.01054
AFIX  43
H20   2    0.643770    0.508237    0.224707    11.00000   -1.20000
AFIX   0
C21   1    0.440612    0.487973    0.187486    11.00000    0.03017    0.02126 =
         0.04297   -0.00679    0.00854   -0.00145
AFIX  43
H21   2    0.391663    0.537501    0.195290    11.00000   -1.20000
AFIX   0
C22   1    0.363509    0.431099    0.158258    11.00000    0.02103    0.02603 =
         0.03779   -0.00202    0.00321   -0.00042
AFIX  43
H22   2    0.263428    0.443454    0.145875    11.00000   -1.20000
AFIX   0
HKLF 4
 
REM  12-arsacrown-4
REM R1 =  0.0505 for    3272 Fo > 4sig(Fo)  and  0.0706 for all    4174 data
REM    235 parameters refined using      0 restraints
 
END  
     
WGHT      0.0272      5.0124 

REM Instructions for potential hydrogen bonds
EQIV $1 x-1/2, -y+1/2, -z
HTAB C8 O3_$1
EQIV $2 x+1/2, -y+1/2, -z
HTAB C10 O1_$2

REM Highest difference peak  0.774,  deepest hole -0.588,  1-sigma level  0.086
Q1    1   0.3234  0.2250  0.1013  11.00000  0.05    0.77
Q2    1   0.3149  0.3347  0.1012  11.00000  0.05    0.62
Q3    1   0.3121  0.1848  0.1001  11.00000  0.05    0.44
Q4    1   0.3121  0.3166  0.0612  11.00000  0.05    0.43
Q5    1   0.2976  0.2967  0.1401  11.00000  0.05    0.37
Q6    1   0.3370  0.2845  0.0657  11.00000  0.05    0.36
Q7    1   0.0499  0.3032  0.0791  11.00000  0.05    0.36
Q8    1  -0.1048  0.2030  0.1670  11.00000  0.05    0.34
Q9    1   0.4334  0.2230  0.1096  11.00000  0.05    0.33
Q10   1   0.5621  0.2188  0.1031  11.00000  0.05    0.30
Q11   1   0.0248  0.1943  0.0977  11.00000  0.05    0.30
Q12   1   0.0745  0.2340  0.1276  11.00000  0.05    0.30
Q13   1   0.4214  0.2966  0.1402  11.00000  0.05    0.30
Q14   1   0.4335  0.4862  0.1618  11.00000  0.05    0.29
Q15   1   0.0361  0.2701  0.0815  11.00000  0.05    0.29
Q16   1   0.1012  0.3047  0.1223  11.00000  0.05    0.28
Q17   1   0.2636  0.2800  0.1323  11.00000  0.05    0.28
Q18   1   0.0488  0.2082  0.0815  11.00000  0.05    0.28
Q19   1   0.5980  0.1720  0.0981  11.00000  0.05    0.28
Q20   1   0.1639  0.2496  0.1029  11.00000  0.05    0.28
Q21   1   0.3294  0.0888  0.1084  11.00000  0.05    0.28
Q22   1   0.3239  0.2166  0.0732  11.00000  0.05    0.27
Q23   1  -0.0186  0.2945  0.1270  11.00000  0.05    0.27
Q24   1  -0.0924  0.2372  0.1996  11.00000  0.05    0.27
Q25   1   0.1839  0.4465  0.1777  11.00000  0.05    0.26
;

loop_
_symmetry_equiv_pos_site_id
_space_group_symop_operation_xyz
1 +X,+Y,+Z
2 1/2-X,1/2+Y,+Z
3 +X,1/2-Y,1/2+Z
4 1/2-X,-Y,1/2+Z
5 -X,-Y,-Z
6 1/2+X,1/2-Y,-Z
7 -X,1/2+Y,1/2-Z
8 1/2+X,+Y,1/2-Z

loop_
_atom_site_label
_atom_site_type_symbol
_atom_site_fract_x
_atom_site_fract_y
_atom_site_fract_z
_atom_site_U_iso_or_equiv
_atom_site_adp_type
_atom_site_occupancy
_atom_site_site_symmetry_multiplicity
_atom_site_calc_flag
_atom_site_refinement_flags
_atom_site_disorder_assembly
_atom_site_disorder_group
As1 As 0.31977(4) 0.28305(2) 0.10184(2) 0.02005(12) Uani 1 8 d . . .
O1 O 0.0624(3) 0.18222(15) 0.07460(8) 0.0260(5) Uani 1 8 d . . .
O2 O 0.2150(3) 0.09392(15) 0.00124(8) 0.0284(5) Uani 1 8 d . . .
O3 O 0.5103(3) 0.18206(14) 0.02971(8) 0.0284(6) Uani 1 8 d . . .
C1 C 0.1392(4) 0.2547(2) 0.14371(12) 0.0212(6) Uani 1 8 d . . .
C2 C 0.1132(4) 0.2790(2) 0.19178(11) 0.0228(7) Uani 1 8 d . . .
C3 C -0.0167(4) 0.2506(2) 0.21765(12) 0.0241(7) Uani 1 8 d . . .
C4 C -0.1223(4) 0.1966(2) 0.19599(12) 0.0241(7) Uani 1 8 d . . .
C5 C -0.1006(4) 0.1714(2) 0.14780(13) 0.0238(7) Uani 1 8 d . . .
C6 C 0.0291(4) 0.20074(19) 0.12218(11) 0.0201(6) Uani 1 8 d . . .
C7 C -0.0148(5) 0.1145(2) 0.05151(13) 0.0277(8) Uani 1 8 d . . .
C8 C 0.0486(5) 0.1114(2) 0.00034(12) 0.0284(8) Uani 1 8 d . . .
C9 C 0.3064(5) 0.1469(2) -0.02900(12) 0.0307(8) Uani 1 8 d . . .
C10 C 0.4781(5) 0.1405(2) -0.01566(12) 0.0306(8) Uani 1 8 d . . .
C11 C 0.5015(4) 0.1381(2) 0.07277(12) 0.0216(7) Uani 1 8 d . . .
C12 C 0.5690(4) 0.0609(2) 0.07822(13) 0.0252(7) Uani 1 8 d . . .
C13 C 0.5674(4) 0.0227(2) 0.12321(13) 0.0273(7) Uani 1 8 d . . .
C14 C 0.5015(4) 0.0612(2) 0.16332(13) 0.0279(8) Uani 1 8 d . . .
C15 C 0.4331(4) 0.1388(2) 0.15792(12) 0.0228(7) Uani 1 8 d . . .
C16 C 0.4320(4) 0.1786(2) 0.11258(11) 0.0202(6) Uani 1 8 d . . .
C17 C 0.4332(4) 0.3556(2) 0.14704(11) 0.0219(7) Uani 1 8 d . . .
C18 C 0.5856(4) 0.3395(2) 0.16423(12) 0.0234(7) Uani 1 8 d . . .
C19 C 0.6633(4) 0.3970(2) 0.19319(12) 0.0270(7) Uani 1 8 d . . .
C20 C 0.5912(5) 0.4705(2) 0.20499(13) 0.0296(8) Uani 1 8 d . . .
C21 C 0.4406(5) 0.4880(2) 0.18749(14) 0.0315(8) Uani 1 8 d . . .
C22 C 0.3635(4) 0.4311(2) 0.15826(13) 0.0283(8) Uani 1 8 d . . .
H2 H 0.18428 0.31477 0.20672 0.0273 Uiso 1 8 calc R . .
H3 H -0.03317 0.26787 0.24963 0.0289 Uiso 1 8 calc R . .
H4 H -0.20841 0.17691 0.21375 0.0289 Uiso 1 8 calc R . .
H5 H -0.1722 0.13556 0.13313 0.0286 Uiso 1 8 calc R . .
H7A H -0.12899 0.12256 0.05125 0.0333 Uiso 1 8 calc R . .
H7B H 0.00867 0.06376 0.06864 0.0333 Uiso 1 8 calc R . .
H8A H -0.00657 0.06911 -0.01799 0.0341 Uiso 1 8 calc R . .
H8B H 0.0304 0.16369 -0.0157 0.0341 Uiso 1 8 calc R . .
H9A H 0.27065 0.2031 -0.02491 0.0369 Uiso 1 8 calc R . .
H9B H 0.29204 0.13167 -0.06297 0.0369 Uiso 1 8 calc R . .
H10A H 0.5073 0.08304 -0.01269 0.0368 Uiso 1 8 calc R . .
H10B H 0.54218 0.16456 -0.0414 0.0368 Uiso 1 8 calc R . .
H12 H 0.61533 0.03486 0.05155 0.0302 Uiso 1 8 calc R . .
H13 H 0.61114 -0.02948 0.12654 0.0327 Uiso 1 8 calc R . .
H14 H 0.50274 0.03563 0.19369 0.0334 Uiso 1 8 calc R . .
H15 H 0.3876 0.1645 0.18484 0.0273 Uiso 1 8 calc R . .
H18 H 0.63551 0.29027 0.15635 0.0281 Uiso 1 8 calc R . .
H19 H 0.76494 0.38581 0.20472 0.0324 Uiso 1 8 calc R . .
H20 H 0.64377 0.50824 0.22471 0.0355 Uiso 1 8 calc R . .
H21 H 0.39166 0.5375 0.19529 0.0378 Uiso 1 8 calc R . .
H22 H 0.26343 0.44345 0.14587 0.0339 Uiso 1 8 calc R . .

loop_
_atom_site_aniso_label
_atom_site_aniso_U_11
_atom_site_aniso_U_22
_atom_site_aniso_U_33
_atom_site_aniso_U_12
_atom_site_aniso_U_13
_atom_site_aniso_U_23
As1 0.02054(18) 0.02017(18) 0.01944(17) -0.00098(13) 0.00121(13) -0.00004(13)
O1 0.0303(14) 0.0256(13) 0.0220(12) -0.0090(10) 0.0003(10) -0.0055(9)
O2 0.0338(15) 0.0242(13) 0.0272(12) 0.0007(10) 0.0037(10) 0.0035(10)
O3 0.0418(15) 0.0194(12) 0.0241(12) -0.0047(11) 0.0106(11) -0.0028(9)
C1 0.0182(16) 0.0232(16) 0.0224(16) 0.0010(13) 0.0000(13) 0.0020(12)
C2 0.0196(16) 0.0262(17) 0.0225(16) 0.0015(14) -0.0014(12) -0.0028(13)
C3 0.0203(18) 0.0310(18) 0.0210(16) 0.0024(14) 0.0008(13) -0.0010(13)
C4 0.0190(16) 0.0273(19) 0.0261(17) 0.0010(13) 0.0034(13) 0.0041(13)
C5 0.0182(17) 0.0213(17) 0.0320(18) -0.0021(13) -0.0032(13) -0.0023(13)
C6 0.0219(17) 0.0229(17) 0.0154(14) 0.0036(13) -0.0013(12) 0.0020(11)
C7 0.030(2) 0.0228(18) 0.0305(18) -0.0051(14) -0.0039(15) -0.0048(14)
C8 0.037(2) 0.0241(18) 0.0239(17) -0.0002(15) -0.0098(15) -0.0053(13)
C9 0.049(2) 0.0237(18) 0.0190(15) -0.0001(16) 0.0036(16) 0.0023(13)
C10 0.041(2) 0.0294(19) 0.0214(17) -0.0022(16) 0.0076(15) -0.0033(14)
C11 0.0210(17) 0.0214(16) 0.0225(16) -0.0054(13) 0.0028(13) -0.0028(12)
C12 0.0205(17) 0.0235(18) 0.0315(18) -0.0021(13) 0.0010(14) -0.0067(14)
C13 0.0227(18) 0.0227(17) 0.0365(19) 0.0006(14) -0.0050(15) -0.0018(14)
C14 0.0273(19) 0.0283(19) 0.0280(18) -0.0018(14) -0.0049(14) 0.0015(14)
C15 0.0195(16) 0.0248(17) 0.0239(16) -0.0033(13) -0.0010(13) -0.0023(13)
C16 0.0180(16) 0.0184(16) 0.0242(16) -0.0045(12) -0.0005(12) -0.0012(12)
C17 0.0235(17) 0.0206(17) 0.0217(16) -0.0028(13) 0.0045(13) -0.0003(12)
C18 0.0215(17) 0.0201(17) 0.0286(17) 0.0001(13) 0.0029(13) 0.0042(13)
C19 0.0236(18) 0.0281(19) 0.0293(17) -0.0065(14) -0.0019(14) 0.0047(14)
C20 0.032(2) 0.0260(19) 0.0306(18) -0.0105(15) 0.0036(15) -0.0034(14)
C21 0.030(2) 0.0213(18) 0.043(2) -0.0014(15) 0.0085(16) -0.0068(15)
C22 0.0210(18) 0.0260(19) 0.038(2) -0.0004(14) 0.0032(14) -0.0020(14)

loop_
_atom_type_symbol
_atom_type_description
_atom_type_scat_dispersion_real
_atom_type_scat_dispersion_imag
_atom_type_scat_source
C C 0.0033 0.0016
;
International Tables for Crystallography
(Vol. C, Tables 4.2.6.8 and 6.1.1.4)
;
H H 0.0000 0.0000
;
International Tables for Crystallography
(Vol. C, Table 6.1.1.4)
;
As As 0.0499 2.0058
;
International Tables for Crystallography
(Vol. C, Tables 4.2.6.8 and 6.1.1.4)
;
O O 0.0106 0.0060
;
International Tables for Crystallography
(Vol. C, Tables 4.2.6.8 and 6.1.1.4)
;

loop_
_geom_angle_atom_site_label_1
_geom_angle_atom_site_label_2
_geom_angle_atom_site_label_3
_geom_angle
_geom_angle_publ_flag
_geom_angle_site_symmetry_1
_geom_angle_site_symmetry_2
_geom_angle_site_symmetry_3
C1 As1 C16 94.69(14) yes . . .
C1 As1 C17 98.63(14) yes . . .
C16 As1 C17 101.08(14) yes . . .
C6 O1 C7 120.0(3) yes . . .
C8 O2 C9 113.6(3) yes . . .
C10 O3 C11 118.9(3) yes . . .
As1 C1 C2 127.5(3) yes . . .
As1 C1 C6 114.4(2) yes . . .
C2 C1 C6 118.0(3) yes . . .
C1 C2 C3 121.0(3) yes . . .
C2 C3 C4 120.0(3) yes . . .
C3 C4 C5 120.6(3) yes . . .
C4 C5 C6 118.8(3) yes . . .
O1 C6 C1 113.7(3) yes . . .
O1 C6 C5 124.7(3) yes . . .
C1 C6 C5 121.5(3) yes . . .
O1 C7 C8 106.1(3) yes . . .
O2 C8 C7 109.8(3) yes . . .
O2 C9 C10 109.8(3) yes . . .
O3 C10 C9 111.1(3) yes . . .
O3 C11 C12 122.6(3) yes . . .
O3 C11 C16 116.3(3) yes . . .
C12 C11 C16 120.9(3) yes . . .
C11 C12 C13 120.0(3) yes . . .
C12 C13 C14 120.6(3) yes . . .
C13 C14 C15 119.5(3) yes . . .
C14 C15 C16 121.0(3) yes . . .
As1 C16 C11 119.4(2) yes . . .
As1 C16 C15 122.4(2) yes . . .
C11 C16 C15 118.0(3) yes . . .
As1 C17 C18 123.4(2) yes . . .
As1 C17 C22 117.7(3) yes . . .
C18 C17 C22 118.6(3) yes . . .
C17 C18 C19 120.0(3) yes . . .
C18 C19 C20 120.7(3) yes . . .
C19 C20 C21 120.0(3) yes . . .
C20 C21 C22 119.4(3) yes . . .
C17 C22 C21 121.2(3) yes . . .
C1 C2 H2 119.501 no . . .
C3 C2 H2 119.511 no . . .
C2 C3 H3 119.984 no . . .
C4 C3 H3 119.991 no . . .
C3 C4 H4 119.695 no . . .
C5 C4 H4 119.718 no . . .
C4 C5 H5 120.586 no . . .
C6 C5 H5 120.589 no . . .
O1 C7 H7A 110.512 no . . .
O1 C7 H7B 110.504 no . . .
C8 C7 H7A 110.499 no . . .
C8 C7 H7B 110.504 no . . .
H7A C7 H7B 108.679 no . . .
O2 C8 H8A 109.704 no . . .
O2 C8 H8B 109.697 no . . .
C7 C8 H8A 109.699 no . . .
C7 C8 H8B 109.688 no . . .
H8A C8 H8B 108.200 no . . .
O2 C9 H9A 109.689 no . . .
O2 C9 H9B 109.703 no . . .
C10 C9 H9A 109.699 no . . .
C10 C9 H9B 109.708 no . . .
H9A C9 H9B 108.205 no . . .
O3 C10 H10A 109.423 no . . .
O3 C10 H10B 109.409 no . . .
C9 C10 H10A 109.408 no . . .
C9 C10 H10B 109.398 no . . .
H10A C10 H10B 108.009 no . . .
C11 C12 H12 119.992 no . . .
C13 C12 H12 120.003 no . . .
C12 C13 H13 119.663 no . . .
C14 C13 H13 119.687 no . . .
C13 C14 H14 120.267 no . . .
C15 C14 H14 120.266 no . . .
C14 C15 H15 119.516 no . . .
C16 C15 H15 119.486 no . . .
C17 C18 H18 119.989 no . . .
C19 C18 H18 119.989 no . . .
C18 C19 H19 119.647 no . . .
C20 C19 H19 119.658 no . . .
C19 C20 H20 120.000 no . . .
C21 C20 H20 120.007 no . . .
C20 C21 H21 120.287 no . . .
C22 C21 H21 120.280 no . . .
C17 C22 H22 119.374 no . . .
C21 C22 H22 119.392 no . . .

loop_
_geom_bond_atom_site_label_1
_geom_bond_atom_site_label_2
_geom_bond_distance
_geom_bond_publ_flag
_geom_bond_site_symmetry_1
_geom_bond_site_symmetry_2
As1 C1 1.958(3) yes . .
As1 C16 1.967(3) yes . .
As1 C17 1.958(3) yes . .
O1 C6 1.366(4) yes . .
O1 C7 1.427(4) yes . .
O2 C8 1.429(5) yes . .
O2 C9 1.421(4) yes . .
O3 C10 1.440(4) yes . .
O3 C11 1.381(4) yes . .
C1 C2 1.391(5) yes . .
C1 C6 1.406(5) yes . .
C2 C3 1.382(5) yes . .
C3 C4 1.383(5) yes . .
C4 C5 1.394(5) yes . .
C5 C6 1.383(5) yes . .
C7 C8 1.500(5) yes . .
C9 C10 1.494(6) yes . .
C11 C12 1.387(5) yes . .
C11 C16 1.402(5) yes . .
C12 C13 1.380(5) yes . .
C13 C14 1.381(5) yes . .
C14 C15 1.396(5) yes . .
C15 C16 1.400(5) yes . .
C17 C18 1.391(5) yes . .
C17 C22 1.396(5) yes . .
C18 C19 1.390(5) yes . .
C19 C20 1.379(5) yes . .
C20 C21 1.385(5) yes . .
C21 C22 1.385(5) yes . .
C2 H2 0.930 no . .
C3 H3 0.930 no . .
C4 H4 0.930 no . .
C5 H5 0.930 no . .
C7 H7A 0.970 no . .
C7 H7B 0.970 no . .
C8 H8A 0.970 no . .
C8 H8B 0.970 no . .
C9 H9A 0.970 no . .
C9 H9B 0.970 no . .
C10 H10A 0.970 no . .
C10 H10B 0.970 no . .
C12 H12 0.930 no . .
C13 H13 0.930 no . .
C14 H14 0.930 no . .
C15 H15 0.930 no . .
C18 H18 0.930 no . .
C19 H19 0.930 no . .
C20 H20 0.930 no . .
C21 H21 0.930 no . .
C22 H22 0.930 no . .

loop_
_geom_contact_atom_site_label_1
_geom_contact_atom_site_label_2
_geom_contact_distance
_geom_contact_publ_flag
_geom_contact_site_symmetry_1
_geom_contact_site_symmetry_2
As1 O1 2.818(3) no . .
As1 O3 3.029(3) no . .
O1 O2 2.784(3) no . .
O1 C2 3.600(4) no . .
O1 C9 3.549(5) no . .
O1 C16 3.280(4) no . .
O2 O3 2.974(4) no . .
O2 C11 3.188(4) no . .
C1 C4 2.791(5) no . .
C1 C15 3.135(5) no . .
C1 C22 3.458(5) no . .
C2 C5 2.784(5) no . .
C2 C17 3.211(5) no . .
C2 C22 3.378(5) no . .
C3 C6 2.764(5) no . .
C5 C7 2.886(5) no . .
C6 C16 3.419(5) no . .
C7 C9 3.528(5) no . .
C9 C11 3.238(5) no . .
C10 C12 2.978(5) no . .
C10 C16 3.587(5) no . .
C11 C14 2.777(5) no . .
C12 C15 2.771(5) no . .
C13 C16 2.796(5) no . .
C15 C17 3.540(5) no . .
C15 C18 3.513(5) no . .
C16 C18 3.245(5) no . .
C17 C20 2.790(5) no . .
C18 C21 2.781(5) no . .
C19 C22 2.755(5) no . .
O1 C10 3.381(5) no . 6_455
O3 C8 3.475(5) no . 6_555
C4 C18 3.494(5) no . 1_455
C5 C21 3.451(5) no . 2_545
C8 O3 3.475(5) no . 6_455
C10 O1 3.381(5) no . 6_555
C18 C4 3.494(5) no . 1_655
C21 C5 3.451(5) no . 2_555
As1 H2 3.1328 no . .
As1 H15 3.0352 no . .
As1 H18 3.0501 no . .
As1 H22 2.9139 no . .
O1 H5 2.6543 no . .
O1 H8A 3.1864 no . .
O1 H8B 2.5055 no . .
O1 H9A 3.2574 no . .
O2 H7A 3.2366 no . .
O2 H7B 2.5814 no . .
O2 H10A 2.4955 no . .
O2 H10B 3.2040 no . .
O3 H9A 2.5346 no . .
O3 H9B 3.2386 no . .
O3 H12 2.6221 no . .
C1 H3 3.2501 no . .
C1 H5 3.2734 no . .
C1 H15 2.7918 no . .
C1 H22 3.2443 no . .
C2 H4 3.2321 no . .
C2 H15 2.9731 no . .
C2 H22 3.2160 no . .
C3 H5 3.2518 no . .
C4 H2 3.2311 no . .
C5 H3 3.2496 no . .
C5 H7A 2.7711 no . .
C5 H7B 2.9350 no . .
C6 H2 3.2414 no . .
C6 H4 3.2303 no . .
C6 H7A 2.6762 no . .
C6 H7B 2.6734 no . .
C6 H15 3.5204 no . .
C7 H5 2.6205 no . .
C7 H9A 3.4969 no . .
C8 H9A 2.4895 no . .
C8 H9B 2.7040 no . .
C9 H8A 2.9375 no . .
C9 H8B 2.3671 no . .
C10 H12 2.7704 no . .
C11 H9A 3.4710 no . .
C11 H10A 2.5062 no . .
C11 H10B 3.1743 no . .
C11 H13 3.2333 no . .
C11 H15 3.2436 no . .
C11 H18 3.5556 no . .
C12 H10A 2.5683 no . .
C12 H14 3.2368 no . .
C13 H15 3.2345 no . .
C14 H12 3.2354 no . .
C15 H13 3.2377 no . .
C15 H18 2.9963 no . .
C16 H12 3.2625 no . .
C16 H14 3.2709 no . .
C16 H18 2.7701 no . .
C17 H2 2.7388 no . .
C17 H15 3.2991 no . .
C17 H19 3.2452 no . .
C17 H21 3.2608 no . .
C18 H2 3.5950 no . .
C18 H15 3.3473 no . .
C18 H20 3.2437 no . .
C18 H22 3.2351 no . .
C19 H21 3.2336 no . .
C20 H18 3.2419 no . .
C20 H22 3.2288 no . .
C21 H2 3.5881 no . .
C21 H19 3.2306 no . .
C22 H2 2.7603 no . .
C22 H18 3.2396 no . .
C22 H20 3.2327 no . .
H2 H3 2.3049 no . .
H2 H15 3.0440 no . .
H2 H22 2.7576 no . .
H3 H4 2.3089 no . .
H4 H5 2.3279 no . .
H5 H7A 2.2812 no . .
H5 H7B 2.6078 no . .
H7A H8A 2.3265 no . .
H7A H8B 2.3682 no . .
H7B H8A 2.3772 no . .
H7B H8B 2.8304 no . .
H8A H9A 3.1989 no . .
H8A H9B 2.9782 no . .
H8B H9A 2.1362 no . .
H8B H9B 2.6069 no . .
H9A H10A 2.8099 no . .
H9A H10B 2.4124 no . .
H9B H10A 2.4091 no . .
H9B H10B 2.2511 no . .
H10A H12 2.1297 no . .
H10B H12 3.3632 no . .
H12 H13 2.3052 no . .
H13 H14 2.3099 no . .
H14 H15 2.3227 no . .
H15 H18 3.0250 no . .
H18 H19 2.3147 no . .
H19 H20 2.3040 no . .
H20 H21 2.3190 no . .
H21 H22 2.3104 no . .
As1 H8B 3.0753 no . 6_555
As1 H10B 2.9873 no . 6_455
O1 H9A 3.3712 no . 6_455
O1 H10B 2.6593 no . 6_455
O2 H8A 3.2134 no . 5_555
O2 H12 2.9188 no . 5_655
O3 H7A 3.2402 no . 1_655
O3 H8B 2.5447 no . 6_555
O3 H9A 2.8825 no . 6_555
C1 H10B 3.2000 no . 6_455
C2 H3 3.3859 no . 8_555
C2 H4 3.4211 no . 8_555
C2 H19 3.4262 no . 1_455
C2 H19 3.5617 no . 8_455
C3 H2 3.4222 no . 8_455
C3 H4 3.4205 no . 8_555
C3 H15 3.1212 no . 8_455
C3 H18 3.4353 no . 1_455
C3 H19 2.8882 no . 1_455
C4 H15 3.3058 no . 8_455
C4 H18 2.7672 no . 1_455
C4 H19 3.2307 no . 1_455
C4 H20 3.1695 no . 2_545
C4 H21 3.2356 no . 2_545
C5 H18 2.9540 no . 1_455
C5 H20 3.4086 no . 2_545
C5 H21 3.0877 no . 2_545
C6 H10B 3.1159 no . 6_455
C6 H21 3.3923 no . 2_545
C7 H8A 3.1309 no . 5_555
C7 H9A 3.5496 no . 6_455
C7 H12 3.3720 no . 1_455
C8 H7B 3.4528 no . 5_555
C8 H8A 2.9974 no . 5_555
C9 H12 3.0916 no . 5_655
C9 H13 3.3560 no . 5_655
C10 H8B 3.3293 no . 6_555
C10 H12 3.1186 no . 5_655
C11 H5 3.2056 no . 1_655
C11 H7A 3.1754 no . 1_655
C11 H8B 3.5923 no . 6_555
C12 H5 2.9123 no . 1_655
C12 H7A 2.8308 no . 1_655
C12 H9B 3.3705 no . 5_655
C12 H10A 3.0195 no . 5_655
C13 H5 2.8722 no . 1_655
C13 H9B 3.2296 no . 5_655
C13 H10A 3.5376 no . 5_655
C13 H19 3.4546 no . 2_645
C13 H22 3.1306 no . 2_545
C14 H4 3.3780 no . 1_655
C14 H5 3.1125 no . 1_655
C14 H20 3.5327 no . 2_645
C14 H20 3.4116 no . 7_645
C14 H21 3.4448 no . 2_545
C14 H22 2.9787 no . 2_545
C15 H3 3.3014 no . 8_555
C15 H4 3.4386 no . 1_655
C15 H5 3.3909 no . 1_655
C15 H21 3.3520 no . 2_545
C15 H22 3.5987 no . 2_545
C16 H5 3.4504 no . 1_655
C17 H3 3.1815 no . 8_555
C18 H3 2.8145 no . 8_555
C18 H4 3.4415 no . 1_655
C18 H9B 3.3056 no . 6_555
C18 H13 3.4821 no . 2_655
C19 H2 3.0550 no . 8_555
C19 H3 3.0984 no . 8_555
C19 H13 2.8925 no . 2_655
C20 H2 3.5883 no . 8_555
C20 H4 3.5094 no . 2_555
C20 H5 3.3991 no . 2_555
C20 H13 3.2999 no . 2_655
C20 H14 3.5914 no . 2_655
C20 H14 3.0736 no . 7_655
C21 H5 3.4326 no . 2_555
C21 H7B 3.5063 no . 2_555
C21 H14 3.3786 no . 7_655
C21 H20 3.4829 no . 8_455
C22 H7B 3.4408 no . 2_555
H2 C3 3.4222 no . 8_555
H2 C19 3.0550 no . 8_455
H2 C20 3.5883 no . 8_455
H2 H3 2.7688 no . 8_555
H2 H4 3.2543 no . 8_555
H2 H19 2.7709 no . 8_455
H3 C2 3.3859 no . 8_455
H3 C15 3.3014 no . 8_455
H3 C17 3.1815 no . 8_455
H3 C18 2.8145 no . 8_455
H3 C19 3.0984 no . 8_455
H3 H2 2.7688 no . 8_455
H3 H4 3.2660 no . 8_555
H3 H15 2.5483 no . 8_455
H3 H18 2.9625 no . 8_455
H3 H19 2.8430 no . 1_455
H3 H19 3.3971 no . 8_455
H4 C2 3.4211 no . 8_455
H4 C3 3.4205 no . 8_455
H4 C14 3.3780 no . 1_455
H4 C15 3.4386 no . 1_455
H4 C18 3.4415 no . 1_455
H4 C20 3.5094 no . 2_545
H4 H2 3.2543 no . 8_455
H4 H3 3.2660 no . 8_455
H4 H14 3.3907 no . 1_455
H4 H15 3.4969 no . 1_455
H4 H15 2.8991 no . 8_455
H4 H18 2.7566 no . 1_455
H4 H19 3.4156 no . 1_455
H4 H20 2.8141 no . 2_545
H4 H21 3.5367 no . 2_545
H5 C11 3.2056 no . 1_455
H5 C12 2.9123 no . 1_455
H5 C13 2.8722 no . 1_455
H5 C14 3.1125 no . 1_455
H5 C15 3.3909 no . 1_455
H5 C16 3.4504 no . 1_455
H5 C20 3.3991 no . 2_545
H5 C21 3.4326 no . 2_545
H5 H12 3.2974 no . 1_455
H5 H13 3.2511 no . 1_455
H5 H14 3.5887 no . 1_455
H5 H18 3.0596 no . 1_455
H5 H20 3.2616 no . 2_545
H5 H21 3.3193 no . 2_545
H7A O3 3.2402 no . 1_455
H7A C11 3.1754 no . 1_455
H7A C12 2.8308 no . 1_455
H7A H8A 3.4436 no . 5_555
H7A H9A 3.0466 no . 6_455
H7A H10A 3.5846 no . 1_455
H7A H12 2.5821 no . 1_455
H7B C8 3.4528 no . 5_555
H7B C21 3.5063 no . 2_545
H7B C22 3.4408 no . 2_545
H7B H8A 2.5687 no . 5_555
H7B H12 3.3763 no . 1_455
H7B H21 3.5935 no . 2_545
H7B H22 3.4618 no . 2_545
H8A O2 3.2134 no . 5_555
H8A C7 3.1309 no . 5_555
H8A C8 2.9974 no . 5_555
H8A H7A 3.4436 no . 5_555
H8A H7B 2.5687 no . 5_555
H8A H8A 2.4579 no . 5_555
H8B As1 3.0753 no . 6_455
H8B O3 2.5447 no . 6_455
H8B C10 3.3293 no . 6_455
H8B C11 3.5923 no . 6_455
H8B H9A 3.2733 no . 6_455
H8B H10B 3.2039 no . 6_455
H9A O1 3.3712 no . 6_555
H9A O3 2.8825 no . 6_455
H9A C7 3.5496 no . 6_555
H9A H7A 3.0466 no . 6_555
H9A H8B 3.2733 no . 6_555
H9A H10B 3.4105 no . 6_455
H9B C12 3.3705 no . 5_655
H9B C13 3.2296 no . 5_655
H9B C18 3.3056 no . 6_455
H9B H12 2.8370 no . 5_655
H9B H13 2.5415 no . 5_655
H9B H18 3.1444 no . 6_455
H10A C12 3.0195 no . 5_655
H10A C13 3.5376 no . 5_655
H10A H7A 3.5846 no . 1_655
H10A H10A 2.7931 no . 5_655
H10A H12 2.4245 no . 5_655
H10A H13 3.3870 no . 5_655
H10B As1 2.9873 no . 6_555
H10B O1 2.6593 no . 6_555
H10B C1 3.2000 no . 6_555
H10B C6 3.1159 no . 6_555
H10B H8B 3.2039 no . 6_555
H10B H9A 3.4105 no . 6_555
H10B H12 3.5163 no . 5_655
H10B H13 3.4542 no . 5_655
H12 O2 2.9188 no . 5_655
H12 C7 3.3720 no . 1_655
H12 C9 3.0916 no . 5_655
H12 C10 3.1186 no . 5_655
H12 H5 3.2974 no . 1_655
H12 H7A 2.5821 no . 1_655
H12 H7B 3.3763 no . 1_655
H12 H9B 2.8370 no . 5_655
H12 H10A 2.4245 no . 5_655
H12 H10B 3.5163 no . 5_655
H13 C9 3.3560 no . 5_655
H13 C18 3.4821 no . 2_645
H13 C19 2.8925 no . 2_645
H13 C20 3.2999 no . 2_645
H13 H5 3.2511 no . 1_655
H13 H9B 2.5415 no . 5_655
H13 H10A 3.3870 no . 5_655
H13 H10B 3.4542 no . 5_655
H13 H19 2.7515 no . 2_645
H13 H20 3.4435 no . 2_645
H13 H22 3.2268 no . 2_545
H14 C20 3.5914 no . 2_645
H14 C20 3.0736 no . 7_645
H14 C21 3.3786 no . 7_645
H14 H4 3.3907 no . 1_655
H14 H5 3.5887 no . 1_655
H14 H19 3.1397 no . 2_645
H14 H20 3.1259 no . 2_645
H14 H20 2.5907 no . 7_645
H14 H21 3.3198 no . 2_545
H14 H21 3.1674 no . 7_645
H14 H22 2.9971 no . 2_545
H15 C3 3.1212 no . 8_555
H15 C4 3.3058 no . 8_555
H15 H3 2.5483 no . 8_555
H15 H4 3.4969 no . 1_655
H15 H4 2.8991 no . 8_555
H15 H20 3.5594 no . 7_645
H15 H21 3.1427 no . 2_545
H18 C3 3.4353 no . 1_655
H18 C4 2.7672 no . 1_655
H18 C5 2.9540 no . 1_655
H18 H3 2.9625 no . 8_555
H18 H4 2.7566 no . 1_655
H18 H5 3.0596 no . 1_655
H18 H9B 3.1444 no . 6_555
H19 C2 3.4262 no . 1_655
H19 C2 3.5617 no . 8_555
H19 C3 2.8882 no . 1_655
H19 C4 3.2307 no . 1_655
H19 C13 3.4546 no . 2_655
H19 H2 2.7709 no . 8_555
H19 H3 2.8430 no . 1_655
H19 H3 3.3971 no . 8_555
H19 H4 3.4156 no . 1_655
H19 H13 2.7515 no . 2_655
H19 H14 3.1397 no . 2_655
H20 C4 3.1695 no . 2_555
H20 C5 3.4086 no . 2_555
H20 C14 3.5327 no . 2_655
H20 C14 3.4116 no . 7_655
H20 C21 3.4829 no . 8_555
H20 H4 2.8141 no . 2_555
H20 H5 3.2616 no . 2_555
H20 H13 3.4435 no . 2_655
H20 H14 3.1259 no . 2_655
H20 H14 2.5907 no . 7_655
H20 H15 3.5594 no . 7_655
H20 H21 3.0624 no . 8_555
H21 C4 3.2356 no . 2_555
H21 C5 3.0877 no . 2_555
H21 C6 3.3923 no . 2_555
H21 C14 3.4448 no . 2_555
H21 C15 3.3520 no . 2_555
H21 H4 3.5367 no . 2_555
H21 H5 3.3193 no . 2_555
H21 H7B 3.5935 no . 2_555
H21 H14 3.3198 no . 2_555
H21 H14 3.1674 no . 7_655
H21 H15 3.1427 no . 2_555
H21 H20 3.0624 no . 8_455
H22 C13 3.1306 no . 2_555
H22 C14 2.9787 no . 2_555
H22 C15 3.5987 no . 2_555
H22 H7B 3.4618 no . 2_555
H22 H13 3.2268 no . 2_555
H22 H14 2.9971 no . 2_555

loop_
_geom_torsion_atom_site_label_1
_geom_torsion_atom_site_label_2
_geom_torsion_atom_site_label_3
_geom_torsion_atom_site_label_4
_geom_torsion
_geom_torsion_publ_flag
_geom_torsion_site_symmetry_1
_geom_torsion_site_symmetry_2
_geom_torsion_site_symmetry_3
_geom_torsion_site_symmetry_4
C1 As1 C16 C11 136.3(2) no . . . .
C1 As1 C16 C15 -37.7(2) no . . . .
C16 As1 C1 C2 99.4(3) no . . . .
C16 As1 C1 C6 -77.6(2) no . . . .
C1 As1 C17 C18 118.2(2) no . . . .
C1 As1 C17 C22 -68.7(2) no . . . .
C17 As1 C1 C2 -2.6(3) no . . . .
C17 As1 C1 C6 -179.6(2) no . . . .
C16 As1 C17 C18 21.7(3) no . . . .
C16 As1 C17 C22 -165.3(2) no . . . .
C17 As1 C16 C11 -123.9(2) no . . . .
C17 As1 C16 C15 62.1(2) no . . . .
C6 O1 C7 C8 -179.8(2) no . . . .
C7 O1 C6 C1 165.3(2) no . . . .
C7 O1 C6 C5 -15.6(4) no . . . .
C8 O2 C9 C10 164.3(2) no . . . .
C9 O2 C8 C7 -132.3(3) no . . . .
C10 O3 C11 C12 45.6(4) no . . . .
C10 O3 C11 C16 -139.7(3) no . . . .
C11 O3 C10 C9 91.3(3) no . . . .
As1 C1 C2 C3 -176.7(2) no . . . .
As1 C1 C6 O1 -4.3(3) no . . . .
As1 C1 C6 C5 176.63(19) no . . . .
C2 C1 C6 O1 178.4(3) no . . . .
C2 C1 C6 C5 -0.7(5) no . . . .
C6 C1 C2 C3 0.2(5) no . . . .
C1 C2 C3 C4 0.7(5) no . . . .
C2 C3 C4 C5 -1.2(5) no . . . .
C3 C4 C5 C6 0.7(5) no . . . .
C4 C5 C6 O1 -178.7(3) no . . . .
C4 C5 C6 C1 0.3(5) no . . . .
O1 C7 C8 O2 64.1(3) no . . . .
O2 C9 C10 O3 -74.2(3) no . . . .
O3 C11 C12 C13 174.8(3) no . . . .
O3 C11 C16 As1 11.1(4) no . . . .
O3 C11 C16 C15 -174.6(2) no . . . .
C12 C11 C16 As1 -174.2(3) no . . . .
C12 C11 C16 C15 0.1(5) no . . . .
C16 C11 C12 C13 0.4(5) no . . . .
C11 C12 C13 C14 -1.1(5) no . . . .
C12 C13 C14 C15 1.3(5) no . . . .
C13 C14 C15 C16 -0.8(5) no . . . .
C14 C15 C16 As1 174.2(3) no . . . .
C14 C15 C16 C11 0.1(5) no . . . .
As1 C17 C18 C19 174.94(19) no . . . .
As1 C17 C22 C21 -176.0(2) no . . . .
C18 C17 C22 C21 -2.6(5) no . . . .
C22 C17 C18 C19 2.0(5) no . . . .
C17 C18 C19 C20 -0.4(5) no . . . .
C18 C19 C20 C21 -0.7(5) no . . . .
C19 C20 C21 C22 0.1(5) no . . . .
C20 C21 C22 C17 1.5(5) no . . . .
